data_7051779
loop_
_publ_author_name
'Sobransingh, David'
'Dewal, Mahender B.'
'Hiller, Jacob'
'Smith, Mark D.'
'Shimizu, Linda S.'

_publ_section_title
;
 Inclusion of electrochemically active guests by novel oxacalixarene
 hosts
;
_journal_issue 1
_journal_name_full 'New Journal of Chemistry'
_journal_page_first 24
_journal_paper_doi 10.1039/b709806e
_journal_volume 32
_journal_year 2008
_chemical_formula_moiety 'C38 H24 N4 O12, unknown solvate'
_chemical_formula_sum 'C38 H24 N4 O12'
_chemical_formula_weight 728.61
_chemical_name_systematic
;
?
;
_space_group_IT_number 2
_symmetry_cell_setting triclinic
_symmetry_space_group_name_Hall '-P 1'
_symmetry_space_group_name_H-M 'P -1'
_atom_sites_solution_hydrogens geom
_atom_sites_solution_primary direct
_atom_sites_solution_secondary difmap
_audit_creation_method SHELXL-97
_cell_angle_alpha 79.9180(10)
_cell_angle_beta 86.4530(10)
_cell_angle_gamma 74.7700(10)
_cell_formula_units_Z 3
_cell_length_a 12.1115(4)
_cell_length_b 14.0678(4)
_cell_length_c 17.4915(5)
_cell_measurement_reflns_used 8678
_cell_measurement_temperature 150(1)
_cell_measurement_theta_max 25.984
_cell_measurement_theta_min 2.365
_cell_volume 2830.77(15)
_computing_cell_refinement 'SAINT-Plus Version 6.45 (Bruker, 2001)'
_computing_data_collection 'SMART Version 5.625 (Bruker, 2001)'
_computing_data_reduction 'SAINT-Plus Version 6.45'
_computing_molecular_graphics various
_computing_publication_material 'SHELXTL Version 6.14 (Bruker, 2000)'
_computing_structure_refinement 'SHELXL-97 (Sheldrick, 1997)'
_computing_structure_solution 'SHELXS-97 (Sheldrick, 1990)'
_diffrn_ambient_temperature 150(1)
_diffrn_measured_fraction_theta_full 1.000
_diffrn_measured_fraction_theta_max 1.000
_diffrn_measurement_device_type 'Bruker SMART APEX CCD diffractometer'
_diffrn_measurement_method 'omega scans'
_diffrn_radiation_monochromator graphite
_diffrn_radiation_source 'fine-focus sealed tube'
_diffrn_radiation_type MoK\a
_diffrn_radiation_wavelength 0.71073
_diffrn_reflns_av_R_equivalents 0.0412
_diffrn_reflns_av_sigmaI/netI 0.0487
_diffrn_reflns_limit_h_max 14
_diffrn_reflns_limit_h_min -14
_diffrn_reflns_limit_k_max 16
_diffrn_reflns_limit_k_min -16
_diffrn_reflns_limit_l_max 20
_diffrn_reflns_limit_l_min -20
_diffrn_reflns_number 30721
_diffrn_reflns_theta_full 25.03
_diffrn_reflns_theta_max 25.03
_diffrn_reflns_theta_min 1.18
_diffrn_standards_decay_% <1
_exptl_absorpt_coefficient_mu 0.098
_exptl_absorpt_correction_type none
_exptl_crystal_colour colorless
_exptl_crystal_density_diffrn 1.282
_exptl_crystal_density_method 'not measured'
_exptl_crystal_description block
_exptl_crystal_F_000 1128
_exptl_crystal_size_max 0.44
_exptl_crystal_size_mid 0.20
_exptl_crystal_size_min 0.10
_refine_diff_density_max 0.189
_refine_diff_density_min -0.166
_refine_diff_density_rms 0.034
_refine_ls_extinction_method none
_refine_ls_goodness_of_fit_ref 0.911
_refine_ls_hydrogen_treatment constr
_refine_ls_matrix_type full
_refine_ls_number_parameters 730
_refine_ls_number_reflns 10008
_refine_ls_number_restraints 0
_refine_ls_restrained_S_all 0.911
_refine_ls_R_factor_all 0.0530
_refine_ls_R_factor_gt 0.0377
_refine_ls_shift/su_max 0.001
_refine_ls_shift/su_mean 0.000
_refine_ls_structure_factor_coef Fsqd
_refine_ls_weighting_details 'calc w=1/[\s^2^(Fo^2^)+(0.0375P)^2^+0.0000P] where P=(Fo^2^+2Fc^2^)/3'
_refine_ls_weighting_scheme calc
_refine_ls_wR_factor_gt 0.0782
_refine_ls_wR_factor_ref 0.0827
_reflns_number_gt 7259
_reflns_number_total 10008
_reflns_threshold_expression >2sigma(I)
_cod_data_source_file b709806e.txt
_cod_data_source_block sqz
_cod_depositor_comments
;
The following automatic conversions were performed:
'_symmetry_cell_setting' value 'Triclinic' changed to 'triclinic'
according to '/home/saulius/struct/CIF-dictionaries/cif_core.dic'
dictionary named 'cif_core.dic' version 2.4.1 from 2010-06-29.

Automatic conversion script
Id: cif_fix_enum 1527 2010-12-29 10:47:43Z saulius 
;
_cod_database_code 7051779

loop_
_symmetry_equiv_pos_as_xyz
'x, y, z'
'-x, -y, -z'

loop_
_atom_site_label
_atom_site_type_symbol
_atom_site_fract_x
_atom_site_fract_y
_atom_site_fract_z
_atom_site_U_iso_or_equiv
_atom_site_adp_type
_atom_site_occupancy
_atom_site_symmetry_multiplicity
_atom_site_calc_flag
_atom_site_refinement_flags
_atom_site_disorder_assembly
_atom_site_disorder_group
C1 C 1.02093(12) -0.22135(11) 0.24816(9) 0.0248(3) Uani 1 1 d . . .
C2 C 0.99485(12) -0.15590(11) 0.30188(9) 0.0261(4) Uani 1 1 d . . .
C3 C 0.93990(13) -0.05634(11) 0.27664(9) 0.0282(4) Uani 1 1 d . . .
H3 H 0.9243 -0.0106 0.3124 0.034 Uiso 1 1 calc R . .
C4 C 0.90762(13) -0.02305(11) 0.20011(9) 0.0274(4) Uani 1 1 d . . .
C5 C 0.92952(13) -0.09199(11) 0.14899(9) 0.0275(4) Uani 1 1 d . . .
C6 C 0.98697(13) -0.18981(11) 0.17213(9) 0.0275(4) Uani 1 1 d . . .
H6 H 1.0032 -0.2353 0.1362 0.033 Uiso 1 1 calc R . .
C7 C 0.94784(13) -0.15467(11) 0.43592(9) 0.0277(4) Uani 1 1 d . . .
C8 C 0.83407(14) -0.15321(12) 0.43510(9) 0.0359(4) Uani 1 1 d . . .
H8 H 0.8039 -0.1718 0.3927 0.043 Uiso 1 1 calc R . .
C9 C 0.76449(14) -0.12437(12) 0.49665(9) 0.0357(4) Uani 1 1 d . . .
H9 H 0.6856 -0.1227 0.4960 0.043 Uiso 1 1 calc R . .
C10 C 0.80612(14) -0.09771(11) 0.55954(9) 0.0299(4) Uani 1 1 d . . .
C11 C 0.92105(15) -0.10016(12) 0.55834(9) 0.0341(4) Uani 1 1 d . . .
H11 H 0.9518 -0.0822 0.6008 0.041 Uiso 1 1 calc R . .
C12 C 0.99258(14) -0.12818(12) 0.49663(9) 0.0329(4) Uani 1 1 d . . .
H12 H 1.0713 -0.1290 0.4965 0.040 Uiso 1 1 calc R . .
C13 C 0.72700(15) -0.06656(11) 0.62674(9) 0.0360(4) Uani 1 1 d . . .
H13A H 0.6666 -0.1031 0.6327 0.043 Uiso 1 1 calc R . .
H13B H 0.7714 -0.0862 0.6752 0.043 Uiso 1 1 calc R . .
C14 C 0.67112(14) 0.04415(11) 0.61615(9) 0.0301(4) Uani 1 1 d . . .
C15 C 0.56148(14) 0.08423(12) 0.58694(10) 0.0359(4) Uani 1 1 d . . .
H15 H 0.5194 0.0407 0.5748 0.043 Uiso 1 1 calc R . .
C16 C 0.51224(14) 0.18601(12) 0.57516(10) 0.0356(4) Uani 1 1 d . . .
H16 H 0.4372 0.2120 0.5551 0.043 Uiso 1 1 calc R . .
C17 C 0.57275(13) 0.24918(11) 0.59278(9) 0.0287(4) Uani 1 1 d . . .
C18 C 0.68099(13) 0.21232(12) 0.62307(9) 0.0320(4) Uani 1 1 d . . .
H18 H 0.7220 0.2561 0.6362 0.038 Uiso 1 1 calc R . .
C19 C 0.72866(14) 0.11015(12) 0.63388(9) 0.0326(4) Uani 1 1 d . . .
H19 H 0.8036 0.0845 0.6542 0.039 Uiso 1 1 calc R . .
C20 C 0.56961(13) 0.41711(11) 0.60032(9) 0.0281(4) Uani 1 1 d . . .
C21 C 0.53744(13) 0.45325(11) 0.66966(9) 0.0285(4) Uani 1 1 d . . .
C22 C 0.58358(13) 0.52511(11) 0.68980(9) 0.0307(4) Uani 1 1 d . . .
H22 H 0.5603 0.5506 0.7367 0.037 Uiso 1 1 calc R . .
C23 C 0.66318(14) 0.55939(11) 0.64167(9) 0.0299(4) Uani 1 1 d . . .
C24 C 0.69814(14) 0.52399(11) 0.57193(9) 0.0309(4) Uani 1 1 d . . .
C25 C 0.64839(13) 0.45365(11) 0.55154(9) 0.0301(4) Uani 1 1 d . . .
H25 H 0.6688 0.4304 0.5035 0.036 Uiso 1 1 calc R . .
C26 C 0.82402(14) 0.51657(12) 0.46258(9) 0.0332(4) Uani 1 1 d . . .
C27 C 0.78941(14) 0.57215(12) 0.39170(10) 0.0366(4) Uani 1 1 d . . .
H27 H 0.7338 0.6345 0.3882 0.044 Uiso 1 1 calc R . .
C28 C 0.83712(14) 0.53568(12) 0.32511(10) 0.0352(4) Uani 1 1 d . . .
H28 H 0.8141 0.5739 0.2757 0.042 Uiso 1 1 calc R . .
C29 C 0.91757(13) 0.44474(11) 0.32918(9) 0.0293(4) Uani 1 1 d . . .
C30 C 0.95095(15) 0.39073(12) 0.40175(10) 0.0376(4) Uani 1 1 d . . .
H30 H 1.0065 0.3283 0.4056 0.045 Uiso 1 1 calc R . .
C31 C 0.90452(15) 0.42627(12) 0.46902(10) 0.0396(4) Uani 1 1 d . . .
H31 H 0.9280 0.3889 0.5186 0.048 Uiso 1 1 calc R . .
C32 C 0.97151(14) 0.40756(12) 0.25576(9) 0.0340(4) Uani 1 1 d . . .
H32A H 0.9488 0.4624 0.2113 0.041 Uiso 1 1 calc R . .
H32B H 1.0557 0.3921 0.2599 0.041 Uiso 1 1 calc R . .
C33 C 0.94069(13) 0.31614(11) 0.23789(8) 0.0275(4) Uani 1 1 d . . .
C34 C 1.02433(14) 0.22914(11) 0.23151(9) 0.0309(4) Uani 1 1 d . . .
H34 H 1.1017 0.2259 0.2412 0.037 Uiso 1 1 calc R . .
C35 C 0.99813(14) 0.14659(11) 0.21134(9) 0.0313(4) Uani 1 1 d . . .
H35 H 1.0568 0.0880 0.2062 0.038 Uiso 1 1 calc R . .
C36 C 0.88611(13) 0.15118(11) 0.19894(8) 0.0269(4) Uani 1 1 d . . .
C37 C 0.80028(14) 0.23632(11) 0.20480(9) 0.0304(4) Uani 1 1 d . . .
H37 H 0.7230 0.2386 0.1959 0.036 Uiso 1 1 calc R . .
C38 C 0.82821(14) 0.31800(12) 0.22376(9) 0.0318(4) Uani 1 1 d . . .
H38 H 0.7694 0.3770 0.2273 0.038 Uiso 1 1 calc R . .
C39 C 0.59680(13) 0.85844(12) 0.18685(9) 0.0296(4) Uani 1 1 d . . .
C40 C 0.62946(13) 0.80419(11) 0.12588(9) 0.0287(4) Uani 1 1 d . . .
C41 C 0.54502(13) 0.79547(11) 0.07967(9) 0.0311(4) Uani 1 1 d . . .
H41 H 0.5657 0.7584 0.0382 0.037 Uiso 1 1 calc R . .
C42 C 0.43143(13) 0.83983(11) 0.09308(9) 0.0298(4) Uani 1 1 d . . .
C43 C 0.40182(13) 0.89671(12) 0.15243(9) 0.0323(4) Uani 1 1 d . . .
C44 C 0.48446(13) 0.90648(12) 0.19881(9) 0.0335(4) Uani 1 1 d . . .
H44 H 0.4640 0.9461 0.2387 0.040 Uiso 1 1 calc R . .
C45 C 0.77506(13) 0.69348(12) 0.06427(9) 0.0299(4) Uani 1 1 d . . .
C46 C 0.76334(14) 0.59909(12) 0.09171(9) 0.0345(4) Uani 1 1 d . . .
H46 H 0.7318 0.5840 0.1421 0.041 Uiso 1 1 calc R . .
C47 C 0.79784(14) 0.52606(12) 0.04527(9) 0.0328(4) Uani 1 1 d . . .
H47 H 0.7894 0.4607 0.0641 0.039 Uiso 1 1 calc R . .
C48 C 0.84451(13) 0.54644(11) -0.02822(9) 0.0279(4) Uani 1 1 d . . .
C49 C 0.85614(14) 0.64251(12) -0.05349(9) 0.0360(4) Uani 1 1 d . . .
H49 H 0.8888 0.6578 -0.1034 0.043 Uiso 1 1 calc R . .
C50 C 0.82143(14) 0.71710(12) -0.00803(10) 0.0372(4) Uani 1 1 d . . .
H50 H 0.8295 0.7826 -0.0264 0.045 Uiso 1 1 calc R . .
C51 C 0.88552(14) 0.46772(12) -0.08006(9) 0.0328(4) Uani 1 1 d . . .
H51A H 0.8801 0.5016 -0.1348 0.039 Uiso 1 1 calc R . .
H51B H 0.9673 0.4351 -0.0696 0.039 Uiso 1 1 calc R . .
C52 C 0.82100(13) 0.38751(12) -0.07062(9) 0.0286(4) Uani 1 1 d . . .
C53 C 0.84414(13) 0.30649(11) -0.01084(9) 0.0310(4) Uani 1 1 d . . .
H53 H 0.9017 0.3012 0.0253 0.037 Uiso 1 1 calc R . .
C54 C 0.78535(13) 0.23321(12) -0.00259(9) 0.0304(4) Uani 1 1 d . . .
H54 H 0.8017 0.1785 0.0390 0.037 Uiso 1 1 calc R . .
C55 C 0.70287(13) 0.24058(11) -0.05539(9) 0.0282(4) Uani 1 1 d . . .
C56 C 0.67811(14) 0.31923(12) -0.11598(9) 0.0352(4) Uani 1 1 d . . .
H56 H 0.6214 0.3234 -0.1524 0.042 Uiso 1 1 calc R . .
C57 C 0.73748(14) 0.39230(12) -0.12287(9) 0.0339(4) Uani 1 1 d . . .
H57 H 0.7205 0.4470 -0.1644 0.041 Uiso 1 1 calc R . .
N1 N 1.07791(11) -0.32709(9) 0.27107(7) 0.0300(3) Uani 1 1 d . . .
N2 N 0.45489(11) 0.41850(11) 0.72387(8) 0.0365(3) Uani 1 1 d . . .
N3 N 0.71289(13) 0.63235(11) 0.66778(10) 0.0434(4) Uani 1 1 d . . .
N4 N 0.88585(14) -0.06405(10) 0.06958(8) 0.0387(4) Uani 1 1 d . . .
N5 N 0.67891(12) 0.86248(11) 0.24320(8) 0.0346(3) Uani 1 1 d . . .
N6 N 0.28351(12) 0.94933(12) 0.16692(8) 0.0428(4) Uani 1 1 d . . .
O1 O 1.02441(9) -0.19158(7) 0.37755(6) 0.0322(3) Uani 1 1 d . . .
O2 O 0.51850(9) 0.35114(8) 0.57605(6) 0.0335(3) Uani 1 1 d . . .
O3 O 0.78051(10) 0.55830(8) 0.52937(6) 0.0418(3) Uani 1 1 d . . .
O4 O 0.85300(9) 0.07367(7) 0.17305(6) 0.0337(3) Uani 1 1 d . . .
O5 O 1.04812(10) -0.38754(8) 0.23992(6) 0.0373(3) Uani 1 1 d . . .
O6 O 1.15330(11) -0.34975(8) 0.31951(7) 0.0466(3) Uani 1 1 d . . .
O7 O 0.44189(10) 0.33506(9) 0.72461(7) 0.0495(3) Uani 1 1 d . . .
O8 O 0.40328(11) 0.47477(10) 0.76750(8) 0.0589(4) Uani 1 1 d . . .
O9 O 0.73221(11) 0.62158(10) 0.73684(8) 0.0532(3) Uani 1 1 d . . .
O10 O 0.73018(17) 0.70002(11) 0.62021(9) 0.0914(6) Uani 1 1 d . . .
O11 O 0.78741(12) -0.01303(9) 0.06095(7) 0.0561(4) Uani 1 1 d . . .
O12 O 0.94766(12) -0.09769(9) 0.01765(7) 0.0542(4) Uani 1 1 d . . .
O13 O 0.74317(9) 0.76660(8) 0.11279(6) 0.0354(3) Uani 1 1 d . . .
O14 O 0.64863(9) 0.16269(8) -0.04220(6) 0.0352(3) Uani 1 1 d . . .
O15 O 0.66036(11) 0.93916(10) 0.27139(8) 0.0568(4) Uani 1 1 d . . .
O16 O 0.75758(10) 0.78906(9) 0.26154(7) 0.0418(3) Uani 1 1 d . . .
O17 O 0.20782(11) 0.90898(10) 0.16109(8) 0.0580(4) Uani 1 1 d . . .
O18 O 0.26781(11) 1.03235(10) 0.18551(8) 0.0594(4) Uani 1 1 d . . .

loop_
_atom_site_aniso_label
_atom_site_aniso_U_11
_atom_site_aniso_U_22
_atom_site_aniso_U_33
_atom_site_aniso_U_23
_atom_site_aniso_U_13
_atom_site_aniso_U_12
C1 0.0226(8) 0.0210(8) 0.0311(9) -0.0056(7) 0.0017(7) -0.0056(7)
C2 0.0249(8) 0.0286(9) 0.0257(9) -0.0042(7) 0.0002(7) -0.0089(7)
C3 0.0308(9) 0.0254(9) 0.0297(9) -0.0099(7) 0.0000(7) -0.0061(7)
C4 0.0275(9) 0.0224(9) 0.0319(9) -0.0043(7) -0.0031(7) -0.0050(7)
C5 0.0324(9) 0.0271(9) 0.0247(9) -0.0044(7) -0.0025(7) -0.0098(7)
C6 0.0288(9) 0.0270(9) 0.0293(9) -0.0102(7) 0.0041(7) -0.0093(7)
C7 0.0342(9) 0.0214(8) 0.0257(9) -0.0054(7) 0.0003(7) -0.0034(7)
C8 0.0403(10) 0.0420(10) 0.0291(9) -0.0120(8) -0.0038(8) -0.0122(8)
C9 0.0333(10) 0.0397(10) 0.0354(10) -0.0091(8) -0.0002(8) -0.0099(8)
C10 0.0402(10) 0.0192(8) 0.0292(9) -0.0035(7) 0.0020(8) -0.0065(7)
C11 0.0443(11) 0.0316(9) 0.0294(9) -0.0102(7) -0.0055(8) -0.0105(8)
C12 0.0326(9) 0.0332(9) 0.0344(10) -0.0088(8) -0.0029(8) -0.0083(8)
C13 0.0467(11) 0.0301(9) 0.0323(10) -0.0078(7) 0.0040(8) -0.0110(8)
C14 0.0369(10) 0.0278(9) 0.0260(9) -0.0080(7) 0.0062(7) -0.0086(8)
C15 0.0385(10) 0.0321(10) 0.0436(11) -0.0143(8) 0.0019(8) -0.0156(8)
C16 0.0289(9) 0.0377(10) 0.0428(10) -0.0128(8) -0.0021(8) -0.0085(8)
C17 0.0303(9) 0.0256(9) 0.0302(9) -0.0068(7) 0.0040(7) -0.0067(7)
C18 0.0308(9) 0.0278(9) 0.0402(10) -0.0097(7) -0.0017(8) -0.0095(8)
C19 0.0275(9) 0.0327(10) 0.0371(10) -0.0088(7) -0.0016(8) -0.0046(8)
C20 0.0273(9) 0.0221(8) 0.0322(9) -0.0036(7) -0.0035(7) -0.0015(7)
C21 0.0249(9) 0.0240(9) 0.0325(9) -0.0006(7) 0.0017(7) -0.0023(7)
C22 0.0342(9) 0.0269(9) 0.0272(9) -0.0053(7) 0.0028(7) -0.0012(8)
C23 0.0363(9) 0.0201(8) 0.0323(9) -0.0060(7) 0.0027(8) -0.0053(7)
C24 0.0351(9) 0.0230(9) 0.0324(9) -0.0033(7) 0.0060(8) -0.0061(8)
C25 0.0339(9) 0.0272(9) 0.0277(9) -0.0063(7) 0.0026(7) -0.0049(8)
C26 0.0391(10) 0.0352(10) 0.0317(10) -0.0125(8) 0.0105(8) -0.0186(8)
C27 0.0359(10) 0.0315(10) 0.0423(11) -0.0106(8) 0.0039(8) -0.0063(8)
C28 0.0393(10) 0.0350(10) 0.0319(10) -0.0059(8) 0.0003(8) -0.0108(8)
C29 0.0330(9) 0.0282(9) 0.0315(9) -0.0072(7) 0.0054(7) -0.0158(8)
C30 0.0443(11) 0.0260(9) 0.0402(11) -0.0064(8) 0.0052(9) -0.0060(8)
C31 0.0553(12) 0.0330(10) 0.0302(10) -0.0022(8) 0.0034(9) -0.0135(9)
C32 0.0356(10) 0.0352(10) 0.0343(10) -0.0097(8) 0.0072(8) -0.0137(8)
C33 0.0330(9) 0.0283(9) 0.0214(8) -0.0045(7) 0.0058(7) -0.0091(7)
C34 0.0274(9) 0.0316(9) 0.0322(9) -0.0005(7) 0.0004(7) -0.0082(8)
C35 0.0295(9) 0.0230(9) 0.0368(10) -0.0046(7) 0.0023(8) 0.0003(7)
C36 0.0345(9) 0.0232(8) 0.0226(8) -0.0051(6) -0.0001(7) -0.0061(7)
C37 0.0289(9) 0.0294(9) 0.0330(9) -0.0065(7) -0.0008(7) -0.0067(7)
C38 0.0321(9) 0.0259(9) 0.0354(10) -0.0091(7) 0.0045(8) -0.0026(7)
C39 0.0275(9) 0.0333(9) 0.0317(9) -0.0118(7) 0.0002(7) -0.0105(8)
C40 0.0258(9) 0.0270(9) 0.0341(9) -0.0073(7) 0.0025(7) -0.0073(7)
C41 0.0336(10) 0.0304(9) 0.0320(9) -0.0112(7) 0.0014(8) -0.0094(8)
C42 0.0295(9) 0.0307(9) 0.0310(9) -0.0037(7) -0.0049(7) -0.0108(8)
C43 0.0229(9) 0.0358(10) 0.0371(10) -0.0083(8) 0.0028(8) -0.0050(8)
C44 0.0300(9) 0.0384(10) 0.0340(10) -0.0152(8) 0.0044(8) -0.0070(8)
C45 0.0270(9) 0.0335(9) 0.0324(9) -0.0155(7) 0.0016(7) -0.0072(7)
C46 0.0371(10) 0.0414(10) 0.0264(9) -0.0088(8) 0.0084(8) -0.0123(8)
C47 0.0398(10) 0.0298(9) 0.0311(10) -0.0073(7) 0.0046(8) -0.0126(8)
C48 0.0261(9) 0.0321(9) 0.0273(9) -0.0089(7) 0.0015(7) -0.0085(7)
C49 0.0429(10) 0.0386(10) 0.0292(9) -0.0089(8) 0.0102(8) -0.0154(8)
C50 0.0441(11) 0.0297(9) 0.0408(11) -0.0084(8) 0.0053(9) -0.0144(8)
C51 0.0344(9) 0.0368(10) 0.0308(9) -0.0124(7) 0.0086(8) -0.0131(8)
C52 0.0269(9) 0.0322(9) 0.0288(9) -0.0151(7) 0.0055(7) -0.0061(7)
C53 0.0285(9) 0.0337(9) 0.0319(9) -0.0114(8) -0.0048(7) -0.0051(8)
C54 0.0335(9) 0.0279(9) 0.0291(9) -0.0063(7) -0.0063(7) -0.0042(8)
C55 0.0256(9) 0.0289(9) 0.0314(9) -0.0083(7) 0.0004(7) -0.0071(7)
C56 0.0336(10) 0.0411(10) 0.0322(10) -0.0027(8) -0.0106(8) -0.0118(8)
C57 0.0377(10) 0.0321(9) 0.0310(9) -0.0031(7) -0.0020(8) -0.0082(8)
N1 0.0325(8) 0.0274(8) 0.0301(8) -0.0081(6) 0.0032(7) -0.0063(6)
N2 0.0308(8) 0.0373(9) 0.0383(9) -0.0027(7) 0.0035(7) -0.0065(7)
N3 0.0547(10) 0.0341(9) 0.0451(10) -0.0169(8) 0.0205(8) -0.0159(8)
N4 0.0538(10) 0.0261(8) 0.0353(9) -0.0069(7) -0.0112(8) -0.0052(8)
N5 0.0273(8) 0.0430(9) 0.0367(8) -0.0172(7) 0.0008(7) -0.0078(7)
N6 0.0289(8) 0.0538(10) 0.0464(10) -0.0168(8) -0.0003(7) -0.0061(8)
O1 0.0350(6) 0.0312(6) 0.0261(6) -0.0074(5) -0.0022(5) 0.0010(5)
O2 0.0294(6) 0.0271(6) 0.0436(7) -0.0064(5) -0.0040(5) -0.0055(5)
O3 0.0554(8) 0.0412(7) 0.0386(7) -0.0184(5) 0.0201(6) -0.0268(6)
O4 0.0433(7) 0.0212(6) 0.0360(7) -0.0065(5) -0.0127(5) -0.0031(5)
O5 0.0496(7) 0.0258(6) 0.0407(7) -0.0121(5) 0.0020(6) -0.0132(6)
O6 0.0499(8) 0.0332(7) 0.0518(8) -0.0120(6) -0.0210(7) 0.0058(6)
O7 0.0535(8) 0.0367(8) 0.0578(9) -0.0019(6) 0.0139(7) -0.0176(6)
O8 0.0586(9) 0.0627(9) 0.0612(9) -0.0265(7) 0.0337(7) -0.0226(7)
O9 0.0538(8) 0.0616(9) 0.0533(9) -0.0248(7) -0.0002(7) -0.0207(7)
O10 0.1833(19) 0.0558(10) 0.0603(10) -0.0253(8) 0.0450(11) -0.0752(12)
O11 0.0629(9) 0.0422(8) 0.0568(9) -0.0144(6) -0.0297(7) 0.0079(7)
O12 0.0755(10) 0.0526(8) 0.0328(7) -0.0146(6) 0.0002(7) -0.0086(7)
O13 0.0254(6) 0.0410(7) 0.0458(7) -0.0252(6) 0.0039(5) -0.0080(5)
O14 0.0361(7) 0.0352(7) 0.0361(7) 0.0003(5) -0.0110(5) -0.0141(5)
O15 0.0469(8) 0.0615(9) 0.0712(9) -0.0453(8) -0.0084(7) -0.0057(7)
O16 0.0321(7) 0.0483(8) 0.0443(7) -0.0127(6) -0.0050(6) -0.0050(6)
O17 0.0295(7) 0.0723(10) 0.0790(10) -0.0267(8) 0.0042(7) -0.0172(7)
O18 0.0380(8) 0.0613(9) 0.0810(10) -0.0395(8) -0.0001(7) 0.0016(7)

loop_
_atom_type_symbol
_atom_type_description
_atom_type_scat_dispersion_real
_atom_type_scat_dispersion_imag
_atom_type_scat_source
C C 0.0033 0.0016 'International Tables Vol C Tables 4.2.6.8 and 6.1.1.4'
H H 0.0000 0.0000 'International Tables Vol C Tables 4.2.6.8 and 6.1.1.4'
N N 0.0061 0.0033 'International Tables Vol C Tables 4.2.6.8 and 6.1.1.4'
O O 0.0106 0.0060 'International Tables Vol C Tables 4.2.6.8 and 6.1.1.4'

loop_
_geom_angle_atom_site_label_1
_geom_angle_atom_site_label_2
_geom_angle_atom_site_label_3
_geom_angle
_geom_angle_site_symmetry_1
_geom_angle_site_symmetry_3
_geom_angle_publ_flag
C6 C1 C2 120.90(14) . . ?
C6 C1 N1 117.34(13) . . ?
C2 C1 N1 121.62(13) . . ?
O1 C2 C3 122.09(13) . . ?
O1 C2 C1 118.99(13) . . ?
C3 C2 C1 118.93(14) . . ?
C4 C3 C2 120.77(14) . . ?
C4 C3 H3 119.6 . . ?
C2 C3 H3 119.6 . . ?
O4 C4 C3 122.69(13) . . ?
O4 C4 C5 118.68(14) . . ?
C3 C4 C5 118.61(14) . . ?
C6 C5 C4 121.47(14) . . ?
C6 C5 N4 117.17(13) . . ?
C4 C5 N4 121.25(14) . . ?
C5 C6 C1 119.17(14) . . ?
C5 C6 H6 120.4 . . ?
C1 C6 H6 120.4 . . ?
C12 C7 C8 121.19(15) . . ?
C12 C7 O1 117.61(14) . . ?
C8 C7 O1 120.99(14) . . ?
C7 C8 C9 118.92(15) . . ?
C7 C8 H8 120.5 . . ?
C9 C8 H8 120.5 . . ?
C8 C9 C10 121.90(16) . . ?
C8 C9 H9 119.0 . . ?
C10 C9 H9 119.0 . . ?
C11 C10 C9 117.52(15) . . ?
C11 C10 C13 121.91(14) . . ?
C9 C10 C13 120.56(15) . . ?
C10 C11 C12 121.57(15) . . ?
C10 C11 H11 119.2 . . ?
C12 C11 H11 119.2 . . ?
C7 C12 C11 118.89(15) . . ?
C7 C12 H12 120.6 . . ?
C11 C12 H12 120.6 . . ?
C14 C13 C10 113.40(13) . . ?
C14 C13 H13A 108.9 . . ?
C10 C13 H13A 108.9 . . ?
C14 C13 H13B 108.9 . . ?
C10 C13 H13B 108.9 . . ?
H13A C13 H13B 107.7 . . ?
C19 C14 C15 117.28(14) . . ?
C19 C14 C13 120.87(15) . . ?
C15 C14 C13 121.83(14) . . ?
C16 C15 C14 121.50(15) . . ?
C16 C15 H15 119.3 . . ?
C14 C15 H15 119.3 . . ?
C17 C16 C15 119.41(15) . . ?
C17 C16 H16 120.3 . . ?
C15 C16 H16 120.3 . . ?
C16 C17 C18 120.91(15) . . ?
C16 C17 O2 115.65(14) . . ?
C18 C17 O2 123.42(14) . . ?
C17 C18 C19 118.55(15) . . ?
C17 C18 H18 120.7 . . ?
C19 C18 H18 120.7 . . ?
C14 C19 C18 122.34(15) . . ?
C14 C19 H19 118.8 . . ?
C18 C19 H19 118.8 . . ?
O2 C20 C25 118.71(14) . . ?
O2 C20 C21 121.62(14) . . ?
C25 C20 C21 119.49(14) . . ?
C22 C21 C20 120.50(14) . . ?
C22 C21 N2 116.89(14) . . ?
C20 C21 N2 122.62(14) . . ?
C23 C22 C21 119.48(14) . . ?
C23 C22 H22 120.3 . . ?
C21 C22 H22 120.3 . . ?
C22 C23 C24 121.46(15) . . ?
C22 C23 N3 117.00(14) . . ?
C24 C23 N3 121.51(14) . . ?
O3 C24 C25 123.86(14) . . ?
O3 C24 C23 117.85(14) . . ?
C25 C24 C23 118.27(14) . . ?
C20 C25 C24 120.77(14) . . ?
C20 C25 H25 119.6 . . ?
C24 C25 H25 119.6 . . ?
C27 C26 C31 121.64(15) . . ?
C27 C26 O3 117.73(15) . . ?
C31 C26 O3 120.47(15) . . ?
C26 C27 C28 118.74(16) . . ?
C26 C27 H27 120.6 . . ?
C28 C27 H27 120.6 . . ?
C29 C28 C27 121.34(16) . . ?
C29 C28 H28 119.3 . . ?
C27 C28 H28 119.3 . . ?
C28 C29 C30 118.39(15) . . ?
C28 C29 C32 120.58(14) . . ?
C30 C29 C32 120.97(15) . . ?
C29 C30 C31 121.06(16) . . ?
C29 C30 H30 119.5 . . ?
C31 C30 H30 119.5 . . ?
C26 C31 C30 118.82(16) . . ?
C26 C31 H31 120.6 . . ?
C30 C31 H31 120.6 . . ?
C33 C32 C29 115.65(13) . . ?
C33 C32 H32A 108.4 . . ?
C29 C32 H32A 108.4 . . ?
C33 C32 H32B 108.4 . . ?
C29 C32 H32B 108.4 . . ?
H32A C32 H32B 107.4 . . ?
C34 C33 C38 117.59(14) . . ?
C34 C33 C32 121.06(14) . . ?
C38 C33 C32 121.28(14) . . ?
C33 C34 C35 121.72(15) . . ?
C33 C34 H34 119.1 . . ?
C35 C34 H34 119.1 . . ?
C36 C35 C34 118.76(15) . . ?
C36 C35 H35 120.6 . . ?
C34 C35 H35 120.6 . . ?
C35 C36 C37 121.32(14) . . ?
C35 C36 O4 122.41(14) . . ?
C37 C36 O4 116.04(13) . . ?
C38 C37 C36 119.05(15) . . ?
C38 C37 H37 120.5 . . ?
C36 C37 H37 120.5 . . ?
C37 C38 C33 121.54(15) . . ?
C37 C38 H38 119.2 . . ?
C33 C38 H38 119.2 . . ?
C44 C39 C40 121.22(14) . . ?
C44 C39 N5 116.80(13) . . ?
C40 C39 N5 121.91(14) . . ?
O13 C40 C41 123.36(14) . . ?
O13 C40 C39 118.09(14) . . ?
C41 C40 C39 118.48(14) . . ?
C42 C41 C40 120.85(14) . . ?
C42 C41 H41 119.6 . . ?
C40 C41 H41 119.6 . . ?
O14 C42 C41 119.23(14) 2_665 . ?
O14 C42 C43 120.92(14) 2_665 . ?
C41 C42 C43 119.37(14) . . ?
C44 C43 C42 120.61(14) . . ?
C44 C43 N6 117.59(14) . . ?
C42 C43 N6 121.79(14) . . ?
C39 C44 C43 119.36(14) . . ?
C39 C44 H44 120.3 . . ?
C43 C44 H44 120.3 . . ?
C46 C45 C50 121.58(14) . . ?
C46 C45 O13 119.01(14) . . ?
C50 C45 O13 119.36(14) . . ?
C45 C46 C47 119.32(15) . . ?
C45 C46 H46 120.3 . . ?
C47 C46 H46 120.3 . . ?
C46 C47 C48 121.21(15) . . ?
C46 C47 H47 119.4 . . ?
C48 C47 H47 119.4 . . ?
C47 C48 C49 117.70(14) . . ?
C47 C48 C51 122.65(14) . . ?
C49 C48 C51 119.63(14) . . ?
C48 C49 C50 122.04(15) . . ?
C48 C49 H49 119.0 . . ?
C50 C49 H49 119.0 . . ?
C45 C50 C49 118.15(15) . . ?
C45 C50 H50 120.9 . . ?
C49 C50 H50 120.9 . . ?
C52 C51 C48 115.46(13) . . ?
C52 C51 H51A 108.4 . . ?
C48 C51 H51A 108.4 . . ?
C52 C51 H51B 108.4 . . ?
C48 C51 H51B 108.4 . . ?
H51A C51 H51B 107.5 . . ?
C57 C52 C53 117.76(14) . . ?
C57 C52 C51 120.52(14) . . ?
C53 C52 C51 121.71(14) . . ?
C54 C53 C52 121.54(14) . . ?
C54 C53 H53 119.2 . . ?
C52 C53 H53 119.2 . . ?
C55 C54 C53 119.08(15) . . ?
C55 C54 H54 120.5 . . ?
C53 C54 H54 120.5 . . ?
C54 C55 C56 121.21(15) . . ?
C54 C55 O14 114.72(13) . . ?
C56 C55 O14 124.07(14) . . ?
C55 C56 C57 118.79(15) . . ?
C55 C56 H56 120.6 . . ?
C57 C56 H56 120.6 . . ?
C52 C57 C56 121.62(15) . . ?
C52 C57 H57 119.2 . . ?
C56 C57 H57 119.2 . . ?
O5 N1 O6 124.02(13) . . ?
O5 N1 C1 117.81(13) . . ?
O6 N1 C1 118.17(13) . . ?
O8 N2 O7 123.48(14) . . ?
O8 N2 C21 117.35(14) . . ?
O7 N2 C21 119.15(14) . . ?
O10 N3 O9 124.09(16) . . ?
O10 N3 C23 118.14(16) . . ?
O9 N3 C23 117.76(14) . . ?
O12 N4 O11 124.61(15) . . ?
O12 N4 C5 117.99(15) . . ?
O11 N4 C5 117.27(14) . . ?
O16 N5 O15 124.40(14) . . ?
O16 N5 C39 118.63(13) . . ?
O15 N5 C39 116.90(14) . . ?
O17 N6 O18 124.38(15) . . ?
O17 N6 C43 118.97(15) . . ?
O18 N6 C43 116.64(14) . . ?
C2 O1 C7 118.12(11) . . ?
C20 O2 C17 117.98(11) . . ?
C24 O3 C26 118.48(12) . . ?
C4 O4 C36 119.56(11) . . ?
C40 O13 C45 117.57(12) . . ?
C42 O14 C55 119.69(12) 2_665 . ?

loop_
_geom_bond_atom_site_label_1
_geom_bond_atom_site_label_2
_geom_bond_distance
_geom_bond_site_symmetry_2
_geom_bond_publ_flag
C1 C6 1.378(2) . ?
C1 C2 1.394(2) . ?
C1 N1 1.4614(19) . ?
C2 O1 1.3651(17) . ?
C2 C3 1.389(2) . ?
C3 C4 1.383(2) . ?
C3 H3 0.9500 . ?
C4 O4 1.3613(17) . ?
C4 C5 1.396(2) . ?
C5 C6 1.371(2) . ?
C5 N4 1.468(2) . ?
C6 H6 0.9500 . ?
C7 C12 1.370(2) . ?
C7 C8 1.374(2) . ?
C7 O1 1.4099(17) . ?
C8 C9 1.377(2) . ?
C8 H8 0.9500 . ?
C9 C10 1.385(2) . ?
C9 H9 0.9500 . ?
C10 C11 1.382(2) . ?
C10 C13 1.521(2) . ?
C11 C12 1.387(2) . ?
C11 H11 0.9500 . ?
C12 H12 0.9500 . ?
C13 C14 1.510(2) . ?
C13 H13A 0.9900 . ?
C13 H13B 0.9900 . ?
C14 C19 1.382(2) . ?
C14 C15 1.390(2) . ?
C15 C16 1.383(2) . ?
C15 H15 0.9500 . ?
C16 C17 1.374(2) . ?
C16 H16 0.9500 . ?
C17 C18 1.379(2) . ?
C17 O2 1.3987(17) . ?
C18 C19 1.385(2) . ?
C18 H18 0.9500 . ?
C19 H19 0.9500 . ?
C20 O2 1.3774(18) . ?
C20 C25 1.381(2) . ?
C20 C21 1.391(2) . ?
C21 C22 1.380(2) . ?
C21 N2 1.454(2) . ?
C22 C23 1.368(2) . ?
C22 H22 0.9500 . ?
C23 C24 1.398(2) . ?
C23 N3 1.465(2) . ?
C24 O3 1.3483(18) . ?
C24 C25 1.390(2) . ?
C25 H25 0.9500 . ?
C26 C27 1.370(2) . ?
C26 C31 1.375(2) . ?
C26 O3 1.4101(18) . ?
C27 C28 1.387(2) . ?
C27 H27 0.9500 . ?
C28 C29 1.383(2) . ?
C28 H28 0.9500 . ?
C29 C30 1.384(2) . ?
C29 C32 1.517(2) . ?
C30 C31 1.388(2) . ?
C30 H30 0.9500 . ?
C31 H31 0.9500 . ?
C32 C33 1.516(2) . ?
C32 H32A 0.9900 . ?
C32 H32B 0.9900 . ?
C33 C34 1.385(2) . ?
C33 C38 1.392(2) . ?
C34 C35 1.387(2) . ?
C34 H34 0.9500 . ?
C35 C36 1.370(2) . ?
C35 H35 0.9500 . ?
C36 C37 1.379(2) . ?
C36 O4 1.4072(17) . ?
C37 C38 1.377(2) . ?
C37 H37 0.9500 . ?
C38 H38 0.9500 . ?
C39 C44 1.372(2) . ?
C39 C40 1.397(2) . ?
C39 N5 1.461(2) . ?
C40 O13 1.3600(17) . ?
C40 C41 1.385(2) . ?
C41 C42 1.377(2) . ?
C41 H41 0.9500 . ?
C42 O14 1.3674(18) 2_665 ?
C42 C43 1.393(2) . ?
C43 C44 1.375(2) . ?
C43 N6 1.459(2) . ?
C44 H44 0.9500 . ?
C45 C46 1.372(2) . ?
C45 C50 1.374(2) . ?
C45 O13 1.4086(17) . ?
C46 C47 1.384(2) . ?
C46 H46 0.9500 . ?
C47 C48 1.386(2) . ?
C47 H47 0.9500 . ?
C48 C49 1.387(2) . ?
C48 C51 1.517(2) . ?
C49 C50 1.389(2) . ?
C49 H49 0.9500 . ?
C50 H50 0.9500 . ?
C51 C52 1.514(2) . ?
C51 H51A 0.9900 . ?
C51 H51B 0.9900 . ?
C52 C57 1.386(2) . ?
C52 C53 1.386(2) . ?
C53 C54 1.383(2) . ?
C53 H53 0.9500 . ?
C54 C55 1.374(2) . ?
C54 H54 0.9500 . ?
C55 C56 1.375(2) . ?
C55 O14 1.3987(18) . ?
C56 C57 1.387(2) . ?
C56 H56 0.9500 . ?
C57 H57 0.9500 . ?
N1 O5 1.2240(15) . ?
N1 O6 1.2254(16) . ?
N2 O8 1.2216(17) . ?
N2 O7 1.2224(17) . ?
N3 O10 1.2035(18) . ?
N3 O9 1.2204(18) . ?
N4 O12 1.2206(17) . ?
N4 O11 1.2223(17) . ?
N5 O16 1.2175(16) . ?
N5 O15 1.2257(16) . ?
N6 O17 1.2159(18) . ?
N6 O18 1.2306(18) . ?
O14 C42 1.3674(18) 2_665 ?

loop_
_geom_torsion_atom_site_label_1
_geom_torsion_atom_site_label_2
_geom_torsion_atom_site_label_3
_geom_torsion_atom_site_label_4
_geom_torsion
_geom_torsion_site_symmetry_1
_geom_torsion_site_symmetry_2
_geom_torsion_site_symmetry_3
_geom_torsion_site_symmetry_4
_geom_torsion_publ_flag
C6 C1 C2 O1 176.33(13) . . . . ?
N1 C1 C2 O1 0.6(2) . . . . ?
C6 C1 C2 C3 -3.9(2) . . . . ?
N1 C1 C2 C3 -179.56(13) . . . . ?
O1 C2 C3 C4 -177.85(14) . . . . ?
C1 C2 C3 C4 2.4(2) . . . . ?
C2 C3 C4 O4 179.58(14) . . . . ?
C2 C3 C4 C5 1.2(2) . . . . ?
O4 C4 C5 C6 178.17(14) . . . . ?
C3 C4 C5 C6 -3.4(2) . . . . ?
O4 C4 C5 N4 -5.6(2) . . . . ?
C3 C4 C5 N4 172.89(14) . . . . ?
C4 C5 C6 C1 1.9(2) . . . . ?
N4 C5 C6 C1 -174.50(14) . . . . ?
C2 C1 C6 C5 1.8(2) . . . . ?
N1 C1 C6 C5 177.64(13) . . . . ?
C12 C7 C8 C9 0.1(2) . . . . ?
O1 C7 C8 C9 174.62(14) . . . . ?
C7 C8 C9 C10 -0.6(2) . . . . ?
C8 C9 C10 C11 0.5(2) . . . . ?
C8 C9 C10 C13 -179.78(15) . . . . ?
C9 C10 C11 C12 0.0(2) . . . . ?
C13 C10 C11 C12 -179.67(14) . . . . ?
C8 C7 C12 C11 0.5(2) . . . . ?
O1 C7 C12 C11 -174.27(13) . . . . ?
C10 C11 C12 C7 -0.5(2) . . . . ?
C11 C10 C13 C14 89.92(19) . . . . ?
C9 C10 C13 C14 -89.75(18) . . . . ?
C10 C13 C14 C19 -81.97(19) . . . . ?
C10 C13 C14 C15 96.69(18) . . . . ?
C19 C14 C15 C16 0.7(2) . . . . ?
C13 C14 C15 C16 -177.98(15) . . . . ?
C14 C15 C16 C17 -0.1(2) . . . . ?
C15 C16 C17 C18 -1.0(2) . . . . ?
C15 C16 C17 O2 177.41(14) . . . . ?
C16 C17 C18 C19 1.4(2) . . . . ?
O2 C17 C18 C19 -176.90(14) . . . . ?
C15 C14 C19 C18 -0.3(2) . . . . ?
C13 C14 C19 C18 178.39(14) . . . . ?
C17 C18 C19 C14 -0.7(2) . . . . ?
O2 C20 C21 C22 -174.96(13) . . . . ?
C25 C20 C21 C22 0.0(2) . . . . ?
O2 C20 C21 N2 4.9(2) . . . . ?
C25 C20 C21 N2 179.90(14) . . . . ?
C20 C21 C22 C23 -1.2(2) . . . . ?
N2 C21 C22 C23 178.88(13) . . . . ?
C21 C22 C23 C24 0.7(2) . . . . ?
C21 C22 C23 N3 -177.33(14) . . . . ?
C22 C23 C24 O3 -177.19(14) . . . . ?
N3 C23 C24 O3 0.7(2) . . . . ?
C22 C23 C24 C25 1.1(2) . . . . ?
N3 C23 C24 C25 179.01(14) . . . . ?
O2 C20 C25 C24 176.92(13) . . . . ?
C21 C20 C25 C24 1.8(2) . . . . ?
O3 C24 C25 C20 175.85(14) . . . . ?
C23 C24 C25 C20 -2.3(2) . . . . ?
C31 C26 C27 C28 0.1(2) . . . . ?
O3 C26 C27 C28 175.59(14) . . . . ?
C26 C27 C28 C29 0.5(2) . . . . ?
C27 C28 C29 C30 -0.7(2) . . . . ?
C27 C28 C29 C32 -178.09(14) . . . . ?
C28 C29 C30 C31 0.4(2) . . . . ?
C32 C29 C30 C31 177.77(15) . . . . ?
C27 C26 C31 C30 -0.4(2) . . . . ?
O3 C26 C31 C30 -175.76(14) . . . . ?
C29 C30 C31 C26 0.1(3) . . . . ?
C28 C29 C32 C33 -112.67(17) . . . . ?
C30 C29 C32 C33 70.0(2) . . . . ?
C29 C32 C33 C34 -120.64(16) . . . . ?
C29 C32 C33 C38 62.4(2) . . . . ?
C38 C33 C34 C35 0.4(2) . . . . ?
C32 C33 C34 C35 -176.71(14) . . . . ?
C33 C34 C35 C36 -1.3(2) . . . . ?
C34 C35 C36 C37 1.2(2) . . . . ?
C34 C35 C36 O4 175.43(13) . . . . ?
C35 C36 C37 C38 -0.2(2) . . . . ?
O4 C36 C37 C38 -174.84(13) . . . . ?
C36 C37 C38 C33 -0.7(2) . . . . ?
C34 C33 C38 C37 0.6(2) . . . . ?
C32 C33 C38 C37 177.67(14) . . . . ?
C44 C39 C40 O13 173.74(14) . . . . ?
N5 C39 C40 O13 -9.6(2) . . . . ?
C44 C39 C40 C41 -3.2(2) . . . . ?
N5 C39 C40 C41 173.44(14) . . . . ?
O13 C40 C41 C42 -176.34(14) . . . . ?
C39 C40 C41 C42 0.5(2) . . . . ?
C40 C41 C42 O14 174.16(14) . . . 2_665 ?
C40 C41 C42 C43 2.0(2) . . . . ?
O14 C42 C43 C44 -173.84(14) 2_665 . . . ?
C41 C42 C43 C44 -1.8(2) . . . . ?
O14 C42 C43 N6 5.0(2) 2_665 . . . ?
C41 C42 C43 N6 177.02(15) . . . . ?
C40 C39 C44 C43 3.4(2) . . . . ?
N5 C39 C44 C43 -173.39(15) . . . . ?
C42 C43 C44 C39 -0.9(2) . . . . ?
N6 C43 C44 C39 -179.77(15) . . . . ?
C50 C45 C46 C47 -0.7(2) . . . . ?
O13 C45 C46 C47 -177.99(14) . . . . ?
C45 C46 C47 C48 0.3(2) . . . . ?
C46 C47 C48 C49 0.4(2) . . . . ?
C46 C47 C48 C51 178.71(15) . . . . ?
C47 C48 C49 C50 -0.8(2) . . . . ?
C51 C48 C49 C50 -179.16(15) . . . . ?
C46 C45 C50 C49 0.3(2) . . . . ?
O13 C45 C50 C49 177.59(14) . . . . ?
C48 C49 C50 C45 0.5(3) . . . . ?
C47 C48 C51 C52 31.5(2) . . . . ?
C49 C48 C51 C52 -150.24(15) . . . . ?
C48 C51 C52 C57 100.25(17) . . . . ?
C48 C51 C52 C53 -80.82(19) . . . . ?
C57 C52 C53 C54 -0.8(2) . . . . ?
C51 C52 C53 C54 -179.74(14) . . . . ?
C52 C53 C54 C55 0.6(2) . . . . ?
C53 C54 C55 C56 0.0(2) . . . . ?
C53 C54 C55 O14 179.79(13) . . . . ?
C54 C55 C56 C57 -0.5(2) . . . . ?
O14 C55 C56 C57 179.77(14) . . . . ?
C53 C52 C57 C56 0.3(2) . . . . ?
C51 C52 C57 C56 179.27(14) . . . . ?
C55 C56 C57 C52 0.3(2) . . . . ?
C6 C1 N1 O5 -33.43(19) . . . . ?
C2 C1 N1 O5 142.41(14) . . . . ?
C6 C1 N1 O6 145.76(14) . . . . ?
C2 C1 N1 O6 -38.4(2) . . . . ?
C22 C21 N2 O8 24.3(2) . . . . ?
C20 C21 N2 O8 -155.53(15) . . . . ?
C22 C21 N2 O7 -154.47(14) . . . . ?
C20 C21 N2 O7 25.7(2) . . . . ?
C22 C23 N3 O10 -140.99(17) . . . . ?
C24 C23 N3 O10 41.0(2) . . . . ?
C22 C23 N3 O9 37.7(2) . . . . ?
C24 C23 N3 O9 -140.32(16) . . . . ?
C6 C5 N4 O12 -42.4(2) . . . . ?
C4 C5 N4 O12 141.23(15) . . . . ?
C6 C5 N4 O11 133.67(15) . . . . ?
C4 C5 N4 O11 -42.7(2) . . . . ?
C44 C39 N5 O16 142.81(15) . . . . ?
C40 C39 N5 O16 -34.0(2) . . . . ?
C44 C39 N5 O15 -34.1(2) . . . . ?
C40 C39 N5 O15 149.09(16) . . . . ?
C44 C43 N6 O17 -141.97(16) . . . . ?
C42 C43 N6 O17 39.2(2) . . . . ?
C44 C43 N6 O18 37.1(2) . . . . ?
C42 C43 N6 O18 -141.81(17) . . . . ?
C3 C2 O1 C7 38.50(19) . . . . ?
C1 C2 O1 C7 -141.71(14) . . . . ?
C12 C7 O1 C2 -134.74(14) . . . . ?
C8 C7 O1 C2 50.53(19) . . . . ?
C25 C20 O2 C17 88.94(17) . . . . ?
C21 C20 O2 C17 -96.02(17) . . . . ?
C16 C17 O2 C20 172.99(13) . . . . ?
C18 C17 O2 C20 -8.7(2) . . . . ?
C25 C24 O3 C26 -3.9(2) . . . . ?
C23 C24 O3 C26 174.30(14) . . . . ?
C27 C26 O3 C24 104.51(17) . . . . ?
C31 C26 O3 C24 -80.0(2) . . . . ?
C3 C4 O4 C36 39.7(2) . . . . ?
C5 C4 O4 C36 -141.88(14) . . . . ?
C35 C36 O4 C4 38.2(2) . . . . ?
C37 C36 O4 C4 -147.27(14) . . . . ?
C41 C40 O13 C45 -17.7(2) . . . . ?
C39 C40 O13 C45 165.46(14) . . . . ?
C46 C45 O13 C40 -72.66(19) . . . . ?
C50 C45 O13 C40 109.99(17) . . . . ?
C54 C55 O14 C42 -177.20(14) . . . 2_665 ?
C56 C55 O14 C42 2.5(2) . . . 2_665 ?
